data_7242929
loop_
_publ_author_name
'Bristow, Jonathan C.'
'Cliff, Stacey V. A.'
'Yang, Songjie'
'Wallis, John D.'

_publ_section_title
;
 Interaction, bond formation or reaction between a dimethylamino group and
 an adjacent alkene or aldehyde group in aromatic systems controlled by
 remote molecular constraints
;
_journal_issue 25
_journal_name_full CrystEngComm
_journal_page_first 4500
_journal_page_last 4512
_journal_paper_doi 10.1039/D1CE00377A
_journal_volume 23
_journal_year 2021
_chemical_formula_moiety 'C15 H12 I2'
_chemical_formula_sum 'C15 H12 I2'
_chemical_formula_weight 446.05
_chemical_melting_point 324.5(15)
_chemical_name_systematic
;
4,5-diiodo-9,9-dimethyl-9H-fluorene
;
_space_group_crystal_system monoclinic
_space_group_IT_number 14
_space_group_name_Hall '-P 2ybc'
_space_group_name_H-M_alt 'P 1 21/c 1'
_atom_sites_solution_hydrogens geom
_audit_creation_date 2019-09-11
_audit_creation_method
;
Olex2 1.2
(compiled 2018.05.29 svn.r3508 for OlexSys, GUI svn.r5506)
;
_audit_update_record
;
2021-03-09 deposited with the CCDC.	2021-05-27 downloaded from the CCDC.
;
_cell_angle_alpha 90
_cell_angle_beta 90.496(2)
_cell_angle_gamma 90
_cell_formula_units_Z 4
_cell_length_a 8.4109(2)
_cell_length_b 9.6735(3)
_cell_length_c 17.0655(5)
_cell_measurement_reflns_used 3895
_cell_measurement_temperature 150.01(10)
_cell_measurement_theta_max 28.9290
_cell_measurement_theta_min 2.4000
_cell_volume 1388.45(7)
_computing_cell_refinement 'CrysAlisPro 1.171.39.46 (Rigaku OD, 2018)'
_computing_data_collection 'CrysAlisPro 1.171.39.46 (Rigaku OD, 2018)'
_computing_data_reduction 'CrysAlisPro 1.171.39.46 (Rigaku OD, 2018)'
_computing_molecular_graphics 'Olex2 (Dolomanov et al., 2009)'
_computing_publication_material 'Olex2 (Dolomanov et al., 2009)'
_computing_structure_refinement 'ShelXL (Sheldrick, 2015)'
_computing_structure_solution 'ShelXT (Sheldrick, 2015)'
_diffrn_ambient_environment N~2~
_diffrn_ambient_temperature 150.01(10)
_diffrn_detector 'CCD plate'
_diffrn_detector_area_resol_mean 15.9832
_diffrn_detector_type Sapphire3
_diffrn_measured_fraction_theta_full 1.000
_diffrn_measured_fraction_theta_max 1.000
_diffrn_measurement_details
;
List of Runs (angles in degrees, time in seconds):

  # Type    Start    End  Width  t~exp~   \w     \q     \k     \f   Frames
#--------------------------------------------------------------------------
  1  \w     34.00  85.00   1.00   12.50    --   16.24  37.00  90.00   51
  2  \w     19.00  46.00   1.00   12.50    --   16.24 -19.00-180.00   27
  3  \w    -50.00  12.00   1.00   12.50    --   16.24 -57.00 -30.00   62
  4  \w    -48.00  27.00   1.00   12.50    --   16.24 -57.00 120.00   75
  5  \w    -54.00 -22.00   1.00   12.50    --   16.24 -19.00-180.00   32
;
_diffrn_measurement_device 'four-circle diffractometer'
_diffrn_measurement_device_type 'Xcalibur, Sapphire3, Gemini'
_diffrn_measurement_method '\w scans'
_diffrn_orient_matrix_type 'CrysAlisPro convention (1999,Acta A55,543-557)'
_diffrn_orient_matrix_UB_11 -0.0046087000
_diffrn_orient_matrix_UB_12 -0.0325017000
_diffrn_orient_matrix_UB_13 0.0371728000
_diffrn_orient_matrix_UB_21 0.0781002000
_diffrn_orient_matrix_UB_22 0.0230040000
_diffrn_orient_matrix_UB_23 0.0091357000
_diffrn_orient_matrix_UB_31 -0.0315026000
_diffrn_orient_matrix_UB_32 0.0615668000
_diffrn_orient_matrix_UB_33 0.0161944000
_diffrn_radiation_monochromator graphite
_diffrn_radiation_probe x-ray
_diffrn_radiation_type MoK\a
_diffrn_radiation_wavelength 0.71073
_diffrn_reflns_av_R_equivalents 0.0329
_diffrn_reflns_av_unetI/netI 0.0435
_diffrn_reflns_Laue_measured_fraction_full 1.000
_diffrn_reflns_Laue_measured_fraction_max 1.000
_diffrn_reflns_limit_h_max 10
_diffrn_reflns_limit_h_min -10
_diffrn_reflns_limit_k_max 12
_diffrn_reflns_limit_k_min -10
_diffrn_reflns_limit_l_max 20
_diffrn_reflns_limit_l_min -21
_diffrn_reflns_number 6967
_diffrn_reflns_point_group_measured_fraction_full 1.000
_diffrn_reflns_point_group_measured_fraction_max 1.000
_diffrn_reflns_theta_full 25.242
_diffrn_reflns_theta_max 26.366
_diffrn_reflns_theta_min 2.387
_diffrn_source 'fine-focus sealed X-ray tube'
_diffrn_source_type 'Enhance (Mo) X-ray Source'
_exptl_absorpt_coefficient_mu 4.506
_exptl_absorpt_correction_T_max 0.826
_exptl_absorpt_correction_T_min 0.432
_exptl_absorpt_correction_type gaussian
_exptl_absorpt_process_details
;
CrysAlisPro 1.171.39.46 (Rigaku Oxford Diffraction, 2018)
Numerical absorption correction based on gaussian integration over
			a multifaceted crystal model
Empirical absorption correction using spherical harmonics,
 implemented in SCALE3 ABSPACK scaling algorithm.
;
_exptl_crystal_colour colourless
_exptl_crystal_colour_primary colourless
_exptl_crystal_density_diffrn 2.134
_exptl_crystal_description plate
_exptl_crystal_F_000 832
_exptl_crystal_recrystallization_method 'Re-crystallisation from solvent: ethyl acetate/petrol (40-60)'
_exptl_crystal_size_max 0.289
_exptl_crystal_size_mid 0.178
_exptl_crystal_size_min 0.047
_refine_diff_density_max 0.959
_refine_diff_density_min -0.533
_refine_diff_density_rms 0.137
_refine_ls_extinction_method none
_refine_ls_goodness_of_fit_ref 1.050
_refine_ls_hydrogen_treatment constr
_refine_ls_matrix_type full
_refine_ls_number_parameters 156
_refine_ls_number_reflns 2837
_refine_ls_number_restraints 0
_refine_ls_restrained_S_all 1.050
_refine_ls_R_factor_all 0.0366
_refine_ls_R_factor_gt 0.0289
_refine_ls_shift/su_max 0.001
_refine_ls_shift/su_mean 0.000
_refine_ls_structure_factor_coef Fsqd
_refine_ls_weighting_details 'w=1/[\s^2^(Fo^2^)+(0.0256P)^2^+0.0995P] where P=(Fo^2^+2Fc^2^)/3'
_refine_ls_weighting_scheme calc
_refine_ls_wR_factor_gt 0.0613
_refine_ls_wR_factor_ref 0.0646
_reflns_Friedel_coverage 0.000
_reflns_number_gt 2477
_reflns_number_total 2837
_reflns_threshold_expression 'I > 2\s(I)'
_cod_data_source_file d1ce00377a2.cif
_cod_data_source_block jb264absbeam
_cod_depositor_comments
;
The following automatic conversions were performed:

data item '_chemical_melting_point' value '323-326' was changed to
'324.5(15)' -- the average value was taken and precision was
estimated.

Automatic conversion script
Id: cif_fix_values 7556 2019-12-06 15:28:31Z antanas 

 Adding full bibliography for 7242927--7242944.cif.
;
_cod_database_code 7242929
_shelx_shelxl_version_number 2016/6
_chemical_oxdiff_formula 'C15 H12 I2'
_chemical_oxdiff_usercomment 'Pale Yellow Plate'
_shelx_space_group_comment
;
The symmetry employed for this shelxl refinement is uniquely defined
by the following loop, which should always be used as a source of
symmetry information in preference to the above space-group names.
They are only intended as comments.
;
_reflns_odcompleteness_completeness 99.93
_reflns_odcompleteness_iscentric 1
_reflns_odcompleteness_theta 26.32
_olex2_refinement_description
;
1. Fixed Uiso
 At 1.2 times of:
  All C(H) groups
 At 1.5 times of:
  All C(H,H,H) groups
2.a Aromatic/amide H refined with riding coordinates:
 C2(H2), C3(H3), C4(H4), C9(H9), C10(H10), C11(H11)
2.b Idealised Me refined as rotating group:
 C14(H14A,H14B,H14C), C15(H15A,H15B,H15C)
;
_olex2_submission_special_instructions 'No special instructions were received'
_oxdiff_exptl_absorpt_empirical_details
;
Empirical correction (ABSPACK) includes:
- Absorption correction using spherical harmonics
- Frame scaling
;
_oxdiff_exptl_absorpt_empirical_full_max 1.104
_oxdiff_exptl_absorpt_empirical_full_min 0.928

loop_
_space_group_symop_operation_xyz
'x, y, z'
'-x, y+1/2, -z+1/2'
'-x, -y, -z'
'x, -y-1/2, z-1/2'

loop_
_atom_site_label
_atom_site_type_symbol
_atom_site_fract_x
_atom_site_fract_y
_atom_site_fract_z
_atom_site_U_iso_or_equiv
_atom_site_adp_type
_atom_site_occupancy
_atom_site_site_symmetry_order
_atom_site_calc_flag
_atom_site_refinement_flags_posn
_atom_site_refinement_flags_adp
_atom_site_refinement_flags_occupancy
_atom_site_disorder_assembly
_atom_site_disorder_group
I1 I 0.97953(3) 0.30715(3) 0.65371(2) 0.02499(10) Uani 1 1 d . . . . .
I2 I 0.81735(3) 0.60258(3) 0.54794(2) 0.02243(9) Uani 1 1 d . . . . .
C1 C 0.9020(5) 0.4212(4) 0.7519(2) 0.0154(8) Uani 1 1 d . . . . .
C2 C 0.9945(5) 0.3955(4) 0.8183(3) 0.0222(9) Uani 1 1 d . . . . .
H2 H 1.092261 0.351814 0.813006 0.027 Uiso 1 1 calc R . . . .
C3 C 0.9435(5) 0.4339(4) 0.8924(2) 0.0227(9) Uani 1 1 d . . . . .
H3 H 1.009471 0.420975 0.935790 0.027 Uiso 1 1 calc R . . . .
C4 C 0.7944(5) 0.4915(4) 0.9013(2) 0.0195(9) Uani 1 1 d . . . . .
H4 H 0.756682 0.512436 0.950983 0.023 Uiso 1 1 calc R . . . .
C5 C 0.7017(4) 0.5178(4) 0.8354(2) 0.0137(8) Uani 1 1 d . . . . .
C6 C 0.7576(4) 0.4930(4) 0.7584(2) 0.0129(8) Uani 1 1 d . . . . .
C7 C 0.6316(4) 0.5418(4) 0.7026(2) 0.0135(8) Uani 1 1 d . . . . .
C8 C 0.6222(5) 0.5706(4) 0.6223(2) 0.0144(8) Uani 1 1 d . . . . .
C9 C 0.4756(5) 0.6037(4) 0.5878(2) 0.0209(9) Uani 1 1 d . . . . .
H9 H 0.469105 0.616666 0.533866 0.025 Uiso 1 1 calc R . . . .
C10 C 0.3393(5) 0.6175(4) 0.6328(2) 0.0188(9) Uani 1 1 d . . . . .
H10 H 0.241179 0.633184 0.608915 0.023 Uiso 1 1 calc R . . . .
C11 C 0.3514(5) 0.6077(4) 0.7139(2) 0.0194(9) Uani 1 1 d . . . . .
H11 H 0.263341 0.624469 0.745118 0.023 Uiso 1 1 calc R . . . .
C12 C 0.4962(5) 0.5727(4) 0.7477(2) 0.0140(8) Uani 1 1 d . . . . .
C13 C 0.5322(4) 0.5675(4) 0.8344(2) 0.0147(8) Uani 1 1 d . . . . .
C14 C 0.4239(5) 0.4656(4) 0.8779(2) 0.0251(10) Uani 1 1 d . . . . .
H14A H 0.315779 0.496863 0.874460 0.038 Uiso 1 1 calc GR . . . .
H14B H 0.456027 0.460701 0.931988 0.038 Uiso 1 1 calc GR . . . .
H14C H 0.432418 0.375693 0.854548 0.038 Uiso 1 1 calc GR . . . .
C15 C 0.5185(5) 0.7130(4) 0.8713(2) 0.0238(9) Uani 1 1 d . . . . .
H15A H 0.581101 0.777346 0.841894 0.036 Uiso 1 1 calc GR . . . .
H15B H 0.556645 0.710128 0.924503 0.036 Uiso 1 1 calc GR . . . .
H15C H 0.409301 0.741831 0.870560 0.036 Uiso 1 1 calc GR . . . .

loop_
_atom_site_aniso_label
_atom_site_aniso_U_11
_atom_site_aniso_U_22
_atom_site_aniso_U_33
_atom_site_aniso_U_23
_atom_site_aniso_U_13
_atom_site_aniso_U_12
I1 0.02294(16) 0.02277(17) 0.02944(18) -0.00086(11) 0.01099(12) 0.00559(12)
I2 0.02184(16) 0.02692(18) 0.01861(16) 0.00113(11) 0.00469(11) -0.00303(12)
C1 0.0131(19) 0.013(2) 0.020(2) -0.0023(15) 0.0005(16) -0.0026(16)
C2 0.014(2) 0.019(2) 0.034(3) 0.0006(18) -0.0013(18) 0.0048(18)
C3 0.022(2) 0.022(2) 0.024(2) 0.0032(17) -0.0066(18) -0.0023(19)
C4 0.018(2) 0.021(2) 0.019(2) 0.0007(16) 0.0017(16) -0.0011(18)
C5 0.015(2) 0.0102(19) 0.016(2) -0.0017(15) 0.0000(15) -0.0021(16)
C6 0.0096(18) 0.0107(19) 0.018(2) 0.0008(15) 0.0024(15) -0.0022(16)
C7 0.0126(19) 0.0080(19) 0.020(2) -0.0036(15) 0.0010(15) -0.0015(16)
C8 0.015(2) 0.0101(19) 0.018(2) -0.0021(15) 0.0026(16) -0.0015(16)
C9 0.027(2) 0.018(2) 0.018(2) -0.0009(16) -0.0063(17) 0.0007(19)
C10 0.014(2) 0.015(2) 0.028(2) -0.0054(16) -0.0042(17) 0.0024(17)
C11 0.020(2) 0.018(2) 0.020(2) -0.0033(16) 0.0011(17) 0.0023(17)
C12 0.016(2) 0.0073(19) 0.019(2) -0.0010(15) 0.0004(16) -0.0007(16)
C13 0.014(2) 0.013(2) 0.017(2) -0.0027(15) -0.0001(16) 0.0019(16)
C14 0.019(2) 0.033(3) 0.024(2) 0.0069(18) 0.0021(18) -0.0050(19)
C15 0.023(2) 0.023(2) 0.025(2) -0.0075(18) 0.0008(18) 0.0036(19)

loop_
_atom_type_symbol
_atom_type_description
_atom_type_scat_dispersion_real
_atom_type_scat_dispersion_imag
_atom_type_scat_source
C C 0.0033 0.0016 'International Tables Vol C Tables 4.2.6.8 and 6.1.1.4'
H H 0.0000 0.0000 'International Tables Vol C Tables 4.2.6.8 and 6.1.1.4'
I I -0.4742 1.8119 'International Tables Vol C Tables 4.2.6.8 and 6.1.1.4'

loop_
_exptl_crystal_face_index_h
_exptl_crystal_face_index_k
_exptl_crystal_face_index_l
_exptl_crystal_face_perp_dist
0 -1 -24 0.0235
0 1 24 0.0235
-5 12 0 0.1197
5 -12 0 0.1197
-12 0 5 0.0828
12 0 -5 0.0828
6 11 4 0.1237
-6 -11 -4 0.1237

loop_
_geom_angle_atom_site_label_1
_geom_angle_atom_site_label_2
_geom_angle_atom_site_label_3
_geom_angle
_geom_angle_site_symmetry_1
_geom_angle_site_symmetry_3
_geom_angle_publ_flag
C2 C1 I1 112.3(3) . . ?
C2 C1 C6 120.1(3) . . ?
C6 C1 I1 126.4(3) . . ?
C1 C2 H2 119.4 . . ?
C3 C2 C1 121.3(4) . . ?
C3 C2 H2 119.4 . . ?
C2 C3 H3 120.1 . . ?
C4 C3 C2 119.7(4) . . ?
C4 C3 H3 120.1 . . ?
C3 C4 H4 120.4 . . ?
C3 C4 C5 119.3(4) . . ?
C5 C4 H4 120.4 . . ?
C4 C5 C6 122.1(3) . . ?
C4 C5 C13 126.5(3) . . ?
C6 C5 C13 111.4(3) . . ?
C1 C6 C5 116.7(3) . . ?
C1 C6 C7 135.6(3) . . ?
C5 C6 C7 107.3(3) . . ?
C8 C7 C6 136.0(3) . . ?
C8 C7 C12 116.9(3) . . ?
C12 C7 C6 106.9(3) . . ?
C7 C8 I2 125.6(3) . . ?
C9 C8 I2 113.7(3) . . ?
C9 C8 C7 120.0(4) . . ?
C8 C9 H9 119.4 . . ?
C10 C9 C8 121.1(4) . . ?
C10 C9 H9 119.4 . . ?
C9 C10 H10 120.3 . . ?
C11 C10 C9 119.3(4) . . ?
C11 C10 H10 120.3 . . ?
C10 C11 H11 120.4 . . ?
C12 C11 C10 119.2(4) . . ?
C12 C11 H11 120.4 . . ?
C7 C12 C13 111.8(3) . . ?
C11 C12 C7 122.3(4) . . ?
C11 C12 C13 125.8(4) . . ?
C5 C13 C12 101.8(3) . . ?
C5 C13 C14 110.8(3) . . ?
C5 C13 C15 111.1(3) . . ?
C12 C13 C14 112.4(3) . . ?
C12 C13 C15 110.7(3) . . ?
C14 C13 C15 109.8(3) . . ?
C13 C14 H14A 109.5 . . ?
C13 C14 H14B 109.5 . . ?
C13 C14 H14C 109.5 . . ?
H14A C14 H14B 109.5 . . ?
H14A C14 H14C 109.5 . . ?
H14B C14 H14C 109.5 . . ?
C13 C15 H15A 109.5 . . ?
C13 C15 H15B 109.5 . . ?
C13 C15 H15C 109.5 . . ?
H15A C15 H15B 109.5 . . ?
H15A C15 H15C 109.5 . . ?
H15B C15 H15C 109.5 . . ?

loop_
_geom_bond_atom_site_label_1
_geom_bond_atom_site_label_2
_geom_bond_distance
_geom_bond_site_symmetry_2
_geom_bond_publ_flag
I1 C1 2.114(4) . ?
I2 C8 2.106(4) . ?
C1 C2 1.391(5) . ?
C1 C6 1.405(5) . ?
C2 H2 0.9300 . ?
C2 C3 1.389(6) . ?
C3 H3 0.9300 . ?
C3 C4 1.382(5) . ?
C4 H4 0.9300 . ?
C4 C5 1.386(5) . ?
C5 C6 1.420(5) . ?
C5 C13 1.504(5) . ?
C6 C7 1.496(5) . ?
C7 C8 1.400(5) . ?
C7 C12 1.413(5) . ?
C8 C9 1.399(5) . ?
C9 H9 0.9300 . ?
C9 C10 1.392(6) . ?
C10 H10 0.9300 . ?
C10 C11 1.390(5) . ?
C11 H11 0.9300 . ?
C11 C12 1.385(5) . ?
C12 C13 1.508(5) . ?
C13 C14 1.538(5) . ?
C13 C15 1.547(5) . ?
C14 H14A 0.9600 . ?
C14 H14B 0.9600 . ?
C14 H14C 0.9600 . ?
C15 H15A 0.9600 . ?
C15 H15B 0.9600 . ?
C15 H15C 0.9600 . ?

loop_
_geom_torsion_atom_site_label_1
_geom_torsion_atom_site_label_2
_geom_torsion_atom_site_label_3
_geom_torsion_atom_site_label_4
_geom_torsion
_geom_torsion_site_symmetry_1
_geom_torsion_site_symmetry_2
_geom_torsion_site_symmetry_3
_geom_torsion_site_symmetry_4
_geom_torsion_publ_flag
I1 C1 C2 C3 -165.0(3) . . . . ?
I1 C1 C6 C5 157.0(3) . . . . ?
I1 C1 C6 C7 -15.5(6) . . . . ?
I2 C8 C9 C10 -166.0(3) . . . . ?
C1 C2 C3 C4 3.8(6) . . . . ?
C1 C6 C7 C8 -21.5(7) . . . . ?
C1 C6 C7 C12 163.7(4) . . . . ?
C2 C1 C6 C5 -9.3(5) . . . . ?
C2 C1 C6 C7 178.3(4) . . . . ?
C2 C3 C4 C5 -3.9(6) . . . . ?
C3 C4 C5 C6 -2.8(6) . . . . ?
C3 C4 C5 C13 174.0(4) . . . . ?
C4 C5 C6 C1 9.3(5) . . . . ?
C4 C5 C6 C7 -176.2(3) . . . . ?
C4 C5 C13 C12 -178.6(4) . . . . ?
C4 C5 C13 C14 -58.9(5) . . . . ?
C4 C5 C13 C15 63.5(5) . . . . ?
C5 C6 C7 C8 165.6(4) . . . . ?
C5 C6 C7 C12 -9.2(4) . . . . ?
C6 C1 C2 C3 3.1(6) . . . . ?
C6 C5 C13 C12 -1.4(4) . . . . ?
C6 C5 C13 C14 118.3(3) . . . . ?
C6 C5 C13 C15 -119.4(3) . . . . ?
C6 C7 C8 I2 -16.9(6) . . . . ?
C6 C7 C8 C9 174.1(4) . . . . ?
C6 C7 C12 C11 -173.4(3) . . . . ?
C6 C7 C12 C13 8.7(4) . . . . ?
C7 C8 C9 C10 4.3(6) . . . . ?
C7 C12 C13 C5 -4.7(4) . . . . ?
C7 C12 C13 C14 -123.2(4) . . . . ?
C7 C12 C13 C15 113.6(3) . . . . ?
C8 C7 C12 C11 10.7(5) . . . . ?
C8 C7 C12 C13 -167.3(3) . . . . ?
C8 C9 C10 C11 4.5(6) . . . . ?
C9 C10 C11 C12 -5.5(5) . . . . ?
C10 C11 C12 C7 -2.2(6) . . . . ?
C10 C11 C12 C13 175.5(3) . . . . ?
C11 C12 C13 C5 177.5(3) . . . . ?
C11 C12 C13 C14 58.9(5) . . . . ?
C11 C12 C13 C15 -64.3(5) . . . . ?
C12 C7 C8 I2 157.5(3) . . . . ?
C12 C7 C8 C9 -11.5(5) . . . . ?
C13 C5 C6 C1 -167.9(3) . . . . ?
C13 C5 C6 C7 6.5(4) . . . . ?

loop_
_exptl_oxdiff_crystal_face_indexfrac_h
_exptl_oxdiff_crystal_face_indexfrac_k
_exptl_oxdiff_crystal_face_indexfrac_l
_exptl_oxdiff_crystal_face_x
_exptl_oxdiff_crystal_face_y
_exptl_oxdiff_crystal_face_z
0.0099 -0.9850 -24.0443 -0.8618 -0.2415 -0.4503
-0.0099 0.9850 24.0443 0.8618 0.2415 0.4503
-5.0399 12.0310 0.0109 -0.3674 -0.1168 0.8997
5.0399 -12.0310 -0.0109 0.3674 0.1168 -0.8997
-12.0326 0.0016 4.9765 0.2404 -0.8942 0.4597
12.0326 -0.0016 -4.9765 -0.2404 0.8942 -0.4597
5.9895 11.0209 4.0455 -0.2354 0.7583 0.5554
-5.9895 -11.0209 -4.0455 0.2354 -0.7583 -0.5554
